data_4034253
loop_
_publ_author_name
'Wellh\"ofer, Isabelle'
'Frydenvang, Karla'
'Kotesova, Simona'
'Christiansen, Andreas M.'
'Laursen, Jonas S.'
'Olsen, Christian A.'

_publ_contact_author
;
Karla Frydenvang
;
_publ_section_title
;
 Functionalized Helical \b-Peptoids.
;
_journal_issue 7
_journal_name_full 'The Journal of organic chemistry'
_journal_page_first 3762
_journal_page_last 3779
_journal_paper_doi 10.1021/acs.joc.9b00218
_journal_volume 84
_journal_year 2019
_chemical_absolute_configuration syn
_chemical_formula_moiety 'C99 H108 N6 O8, C7 H8, 2.411(C2 H3 N)'
_chemical_formula_sum 'C110.82 H123.23 N8.41 O8'
_chemical_formula_weight 1700.99
_space_group_IT_number 4
_space_group_name_Hall 'P 2yb'
_space_group_name_H-M_alt 'P 1 21 1'
_symmetry_cell_setting monoclinic
_symmetry_space_group_name_H-M 'P 1 21 1'
_atom_sites_solution_hydrogens geom
_atom_sites_solution_primary direct
_atom_sites_solution_secondary difmap
_cell_angle_alpha 90.00
_cell_angle_beta 111.848(6)
_cell_angle_gamma 90.00
_cell_formula_units_Z 2
_cell_length_a 11.242(3)
_cell_length_b 40.833(8)
_cell_length_c 11.278(2)
_cell_measurement_reflns_used 25898
_cell_measurement_temperature 123(1)
_cell_measurement_theta_max 25.04
_cell_measurement_theta_min 2.19
_cell_volume 4805.3(18)
_computing_cell_refinement 'APEX2 v2016 (Bruker AXS)'
_computing_data_reduction 'SAINT V8.37A (Bruker AXS Inc.'
_computing_structure_refinement 'SHELXL-97 (Sheldrick, 1997)'
_computing_structure_solution 'SHELXS-97 (Sheldrick, 1990)'
_diffrn_ambient_temperature 123(1)
_diffrn_measured_fraction_theta_full 0.992
_diffrn_measured_fraction_theta_max 0.992
_diffrn_measurement_device_type 'Nonius KappaCCD'
_diffrn_radiation_monochromator graphite
_diffrn_radiation_source 'fine-focus sealed tube'
_diffrn_radiation_type MoK\a
_diffrn_radiation_wavelength 0.71073
_diffrn_reflns_av_R_equivalents 0.0520
_diffrn_reflns_av_sigmaI/netI 0.1060
_diffrn_reflns_limit_h_max 9
_diffrn_reflns_limit_h_min -13
_diffrn_reflns_limit_k_max 48
_diffrn_reflns_limit_k_min -48
_diffrn_reflns_limit_l_max 13
_diffrn_reflns_limit_l_min -12
_diffrn_reflns_number 25898
_diffrn_reflns_theta_full 25.04
_diffrn_reflns_theta_max 25.04
_diffrn_reflns_theta_min 2.19
_exptl_absorpt_coefficient_mu 0.074
_exptl_absorpt_correction_T_max 0.9916
_exptl_absorpt_correction_T_min 0.9560
_exptl_absorpt_correction_type multi-scan
_exptl_absorpt_process_details
;
 SADABS-2016-2. Reference: Krause et al. J.Appl.Cryst. 48 (2015) 3-10.
Part of Apex2 Suite 
;
_exptl_crystal_colour colorless
_exptl_crystal_density_diffrn 1.176
_exptl_crystal_density_method 'not measured'
_exptl_crystal_description prism
_exptl_crystal_F_000 1822
_exptl_crystal_size_max 0.61
_exptl_crystal_size_mid 0.59
_exptl_crystal_size_min 0.11
_refine_diff_density_max 0.319
_refine_diff_density_min -0.273
_refine_diff_density_rms 0.048
_refine_ls_abs_structure_details 'Flack H D (1983), Acta Cryst. A39, 876-881'
_refine_ls_abs_structure_Flack 0(2)
_refine_ls_extinction_method none
_refine_ls_goodness_of_fit_ref 1.020
_refine_ls_hydrogen_treatment mixed
_refine_ls_matrix_type full
_refine_ls_number_parameters 1139
_refine_ls_number_reflns 16109
_refine_ls_number_restraints 1
_refine_ls_restrained_S_all 1.020
_refine_ls_R_factor_all 0.0976
_refine_ls_R_factor_gt 0.0610
_refine_ls_shift/su_max 0.001
_refine_ls_shift/su_mean 0.000
_refine_ls_structure_factor_coef Fsqd
_refine_ls_weighting_details 'calc w=1/[\s^2^(Fo^2^)+(0.0562P)^2^+0.5983P] where P=(Fo^2^+2Fc^2^)/3'
_refine_ls_weighting_scheme calc
_refine_ls_wR_factor_gt 0.1294
_refine_ls_wR_factor_ref 0.1460
_reflns_number_gt 11758
_reflns_number_total 16109
_reflns_threshold_expression >2sigma(I)
_cod_data_source_file jo9b00218_si_002.cif
_cod_data_source_block iwe105-test2
_cod_original_cell_volume 4805.5(18)
_cod_original_sg_symbol_H-M 'P 21'
_cod_database_code 4034253

loop_
_symmetry_equiv_pos_as_xyz
'x, y, z'
'-x, y+1/2, -z'

loop_
_atom_site_label
_atom_site_type_symbol
_atom_site_fract_x
_atom_site_fract_y
_atom_site_fract_z
_atom_site_U_iso_or_equiv
_atom_site_adp_type
_atom_site_occupancy
_atom_site_symmetry_multiplicity
_atom_site_calc_flag
_atom_site_refinement_flags
_atom_site_disorder_assembly
_atom_site_disorder_group
O1 O 0.4476(3) 0.29586(6) 0.2500(2) 0.0300(6) Uani 1 1 d . . .
O2 O 0.4000(3) 0.34344(7) 0.1386(2) 0.0407(7) Uani 1 1 d . . .
O3 O 0.6795(2) 0.61271(6) 0.9799(2) 0.0304(6) Uani 1 1 d . . .
O4 O 1.2773(2) 0.60966(6) 1.2788(2) 0.0321(6) Uani 1 1 d . . .
O5 O 1.2724(3) 0.73766(6) 0.9721(2) 0.0343(7) Uani 1 1 d . . .
O6 O 0.8088(2) 0.54904(6) 0.5321(2) 0.0265(6) Uani 1 1 d . . .
O7 O 0.8567(2) 0.41869(6) 0.8468(2) 0.0314(6) Uani 1 1 d . . .
O8 O 0.2562(2) 0.41270(7) 0.5707(2) 0.0353(7) Uani 1 1 d . . .
N1 N 0.2539(3) 0.38563(7) 0.3953(3) 0.0211(7) Uani 1 1 d . . .
N2 N 0.6453(3) 0.40700(7) 0.7747(3) 0.0241(7) Uani 1 1 d . . .
N3 N 0.8355(3) 0.49740(7) 0.6097(3) 0.0209(7) Uani 1 1 d . . .
N4 N 0.6804(3) 0.59026(7) 0.7967(2) 0.0197(7) Uani 1 1 d . . .
N5 N 1.0630(3) 0.60205(7) 1.1962(2) 0.0202(7) Uani 1 1 d . . .
N6 N 1.2888(3) 0.68522(7) 1.0407(3) 0.0208(7) Uani 1 1 d . . .
C1 C 0.4073(4) 0.27487(10) 0.0349(4) 0.0376(10) Uani 1 1 d . . .
H107 H 0.3763 0.2961 -0.0054 0.056 Uiso 1 1 calc R . .
H1 H 0.3354 0.2624 0.0415 0.056 Uiso 1 1 calc R . .
H108 H 0.4451 0.2626 -0.0170 0.056 Uiso 1 1 calc R . .
C2 C 0.5080(4) 0.28032(9) 0.1676(3) 0.0298(9) Uani 1 1 d . . .
C3 C 0.4005(4) 0.32639(9) 0.2262(4) 0.0273(9) Uani 1 1 d . . .
C4 C 0.3474(4) 0.33674(9) 0.3238(3) 0.0270(9) Uani 1 1 d . . .
H103 H 0.4097 0.3315 0.4103 0.032 Uiso 1 1 calc R . .
H6 H 0.2673 0.3245 0.3104 0.032 Uiso 1 1 calc R . .
C5 C 0.3196(4) 0.37360(8) 0.3140(3) 0.0239(8) Uani 1 1 d . . .
H7 H 0.4018 0.3855 0.3363 0.029 Uiso 1 1 calc R . .
H102 H 0.2666 0.3789 0.2241 0.029 Uiso 1 1 calc R . .
C6 C 0.3158(4) 0.40016(9) 0.5102(3) 0.0233(8) Uani 1 1 d . . .
C7 C 0.4604(3) 0.39911(9) 0.5650(3) 0.0256(9) Uani 1 1 d . . .
H20 H 0.4942 0.4111 0.5079 0.031 Uiso 1 1 calc R . .
H19 H 0.4897 0.3761 0.5706 0.031 Uiso 1 1 calc R . .
C8 C 0.5119(3) 0.41462(9) 0.6978(3) 0.0245(8) Uani 1 1 d . . .
H22 H 0.5029 0.4387 0.6881 0.029 Uiso 1 1 calc R . .
H21 H 0.4578 0.4073 0.7449 0.029 Uiso 1 1 calc R . .
C9 C 0.7464(4) 0.42532(9) 0.7766(3) 0.0231(8) Uani 1 1 d . . .
C10 C 0.7187(3) 0.45470(9) 0.6856(3) 0.0242(8) Uani 1 1 d . . .
H89 H 0.6821 0.4470 0.5960 0.029 Uiso 1 1 calc R . .
H90 H 0.6553 0.4693 0.7004 0.029 Uiso 1 1 calc R . .
C11 C 0.8423(3) 0.47346(8) 0.7083(3) 0.0209(8) Uani 1 1 d . . .
H24 H 0.8673 0.4850 0.7912 0.025 Uiso 1 1 calc R . .
H23 H 0.9109 0.4575 0.7150 0.025 Uiso 1 1 calc R . .
C12 C 0.8065(3) 0.52932(8) 0.6146(3) 0.0193(8) Uani 1 1 d . . .
C13 C 0.7694(3) 0.54103(8) 0.7241(3) 0.0222(8) Uani 1 1 d . . .
H25 H 0.8385 0.5355 0.8065 0.027 Uiso 1 1 calc R . .
H26 H 0.6903 0.5297 0.7205 0.027 Uiso 1 1 calc R . .
C14 C 0.7472(3) 0.57790(8) 0.7168(3) 0.0196(8) Uani 1 1 d . . .
H27 H 0.8313 0.5890 0.7421 0.023 Uiso 1 1 calc R . .
H28 H 0.6970 0.5839 0.6269 0.023 Uiso 1 1 calc R . .
C15 C 0.7407(3) 0.60109(8) 0.9186(3) 0.0216(8) Uani 1 1 d . . .
C16 C 0.8841(3) 0.59752(9) 0.9794(3) 0.0231(8) Uani 1 1 d . . .
H30 H 0.9247 0.6089 0.9267 0.028 Uiso 1 1 calc R . .
H29 H 0.9075 0.5740 0.9840 0.028 Uiso 1 1 calc R . .
C17 C 0.9332(3) 0.61221(9) 1.1143(3) 0.0208(8) Uani 1 1 d . . .
H31 H 0.9315 0.6364 1.1070 0.025 Uiso 1 1 calc R . .
H60 H 0.8735 0.6060 1.1565 0.025 Uiso 1 1 calc R . .
C18 C 1.1700(3) 0.61814(8) 1.2044(3) 0.0202(8) Uani 1 1 d . . .
C19 C 1.1587(3) 0.64734(8) 1.1168(3) 0.0218(8) Uani 1 1 d . . .
H58 H 1.1147 0.6405 1.0267 0.026 Uiso 1 1 calc R . .
H59 H 1.1067 0.6647 1.1355 0.026 Uiso 1 1 calc R . .
C20 C 1.2904(3) 0.66067(8) 1.1359(3) 0.0225(8) Uani 1 1 d . . .
H43 H 1.3279 0.6706 1.2220 0.027 Uiso 1 1 calc R . .
H57 H 1.3464 0.6423 1.1324 0.027 Uiso 1 1 calc R . .
C21 C 1.3269(3) 0.67395(9) 0.9348(3) 0.0241(8) Uani 1 1 d . . .
H53 H 1.3068 0.6923 0.8719 0.029 Uiso 1 1 calc R . .
C22 C 1.2451(4) 0.64520(9) 0.8655(3) 0.0230(8) Uani 1 1 d . . .
C23 C 1.1193(4) 0.65097(9) 0.7748(3) 0.0230(8) Uani 1 1 d . . .
C24 C 1.0461(4) 0.62416(9) 0.7037(3) 0.0277(9) Uani 1 1 d . . .
C25 C 0.9246(4) 0.63031(10) 0.6087(3) 0.0335(10) Uani 1 1 d . . .
H52 H 0.8769 0.6126 0.5588 0.040 Uiso 1 1 calc R . .
C26 C 0.8743(4) 0.66096(11) 0.5868(4) 0.0396(11) Uani 1 1 d . . .
H2 H 0.7921 0.6645 0.5226 0.047 Uiso 1 1 calc R . .
C27 C 0.6199(4) 0.30030(10) 0.1676(4) 0.0409(11) Uani 1 1 d . . .
H4 H 0.6770 0.3048 0.2558 0.061 Uiso 1 1 calc R . .
H3 H 0.5890 0.3210 0.1230 0.061 Uiso 1 1 calc R . .
H5 H 0.6668 0.2882 0.1239 0.061 Uiso 1 1 calc R . .
C28 C 0.1134(3) 0.38977(8) 0.3370(4) 0.0256(9) Uani 1 1 d . . .
H18 H 0.0824 0.3920 0.4090 0.031 Uiso 1 1 calc R . .
C29 C 0.0814(4) 0.42167(9) 0.2629(4) 0.0365(10) Uani 1 1 d . . .
H10 H 0.1151 0.4211 0.1943 0.055 Uiso 1 1 calc R . .
H8 H 0.1203 0.4400 0.3206 0.055 Uiso 1 1 calc R . .
H9 H -0.0118 0.4245 0.2260 0.055 Uiso 1 1 calc R . .
C30 C 0.0487(3) 0.35939(8) 0.2620(3) 0.0243(8) Uani 1 1 d . . .
C31 C 0.0381(3) 0.33067(9) 0.3302(3) 0.0242(8) Uani 1 1 d . . .
C32 C 0.0891(4) 0.32832(9) 0.4649(4) 0.0298(9) Uani 1 1 d . . .
H11 H 0.1343 0.3464 0.5145 0.036 Uiso 1 1 calc R . .
C33 C 0.0739(4) 0.30016(10) 0.5249(4) 0.0356(10) Uani 1 1 d . . .
H12 H 0.1097 0.2990 0.6155 0.043 Uiso 1 1 calc R . .
C34 C 0.0064(4) 0.27311(10) 0.4544(4) 0.0385(10) Uani 1 1 d . . .
H13 H -0.0037 0.2538 0.4969 0.046 Uiso 1 1 calc R . .
C35 C -0.0446(4) 0.27493(9) 0.3242(4) 0.0331(10) Uani 1 1 d . . .
H14 H -0.0919 0.2569 0.2765 0.040 Uiso 1 1 calc R . .
C36 C -0.0286(4) 0.30297(9) 0.2589(4) 0.0278(9) Uani 1 1 d . . .
C37 C -0.0784(4) 0.30412(9) 0.1235(4) 0.0302(9) Uani 1 1 d . . .
H15 H -0.1225 0.2857 0.0757 0.036 Uiso 1 1 calc R . .
C38 C -0.0634(4) 0.33134(10) 0.0622(4) 0.0357(10) Uani 1 1 d . . .
H16 H -0.0953 0.3318 -0.0285 0.043 Uiso 1 1 calc R . .
C39 C -0.0006(4) 0.35899(9) 0.1322(4) 0.0309(9) Uani 1 1 d . . .
H17 H 0.0075 0.3780 0.0873 0.037 Uiso 1 1 calc R . .
C40 C 1.0741(4) 0.57497(8) 1.2880(3) 0.0232(8) Uani 1 1 d . . .
H32 H 1.1671 0.5693 1.3278 0.028 Uiso 1 1 calc R . .
C41 C 1.0052(3) 0.54438(8) 1.2187(3) 0.0221(8) Uani 1 1 d . . .
C42 C 0.9972(3) 0.49683(8) 1.0823(3) 0.0234(8) Uani 1 1 d . . .
C43 C 1.0513(4) 0.47862(9) 1.0070(3) 0.0300(9) Uani 1 1 d . . .
H36 H 1.0144 0.4582 0.9714 0.036 Uiso 1 1 calc R . .
C44 C 1.1551(4) 0.48999(10) 0.9852(3) 0.0317(10) Uani 1 1 d . . .
H33 H 1.1876 0.4780 0.9318 0.038 Uiso 1 1 calc R . .
C45 C 1.2142(4) 0.51939(9) 1.0413(3) 0.0285(9) Uani 1 1 d . . .
H34 H 1.2864 0.5272 1.0253 0.034 Uiso 1 1 calc R . .
C46 C 1.1683(3) 0.53685(9) 1.1189(3) 0.0246(8) Uani 1 1 d . . .
H35 H 1.2111 0.5563 1.1583 0.029 Uiso 1 1 calc R . .
C47 C 0.8842(4) 0.48675(9) 1.0968(4) 0.0322(10) Uani 1 1 d . . .
H39 H 0.8422 0.4673 1.0558 0.039 Uiso 1 1 calc R . .
C48 C 0.8341(4) 0.50445(10) 1.1690(4) 0.0334(10) Uani 1 1 d . . .
H37 H 0.7571 0.4975 1.1775 0.040 Uiso 1 1 calc R . .
C49 C 0.8960(4) 0.53312(9) 1.2311(4) 0.0288(9) Uani 1 1 d . . .
H38 H 0.8609 0.5449 1.2830 0.035 Uiso 1 1 calc R . .
C50 C 1.0339(4) 0.58672(10) 1.3952(3) 0.0344(10) Uani 1 1 d . . .
H42 H 0.9439 0.5935 1.3598 0.052 Uiso 1 1 calc R . .
H40 H 1.0874 0.6053 1.4386 0.052 Uiso 1 1 calc R . .
H41 H 1.0445 0.5689 1.4565 0.052 Uiso 1 1 calc R . .
C51 C 1.2723(4) 0.71755(9) 1.0553(3) 0.0276(9) Uani 1 1 d . . .
C52 C 1.2590(5) 0.72890(10) 1.1756(4) 0.0420(11) Uani 1 1 d . . .
H46 H 1.2393 0.7524 1.1692 0.063 Uiso 1 1 calc R . .
H44 H 1.3395 0.7250 1.2480 0.063 Uiso 1 1 calc R . .
H45 H 1.1896 0.7168 1.1885 0.063 Uiso 1 1 calc R . .
C53 C 1.0989(4) 0.59212(9) 0.7296(4) 0.0329(10) Uani 1 1 d . . .
H49 H 1.0503 0.5740 0.6837 0.039 Uiso 1 1 calc R . .
C54 C 1.2175(4) 0.58705(9) 0.8189(4) 0.0341(10) Uani 1 1 d . . .
H47 H 1.2507 0.5654 0.8365 0.041 Uiso 1 1 calc R . .
C55 C 1.2912(4) 0.61359(9) 0.8853(3) 0.0292(9) Uani 1 1 d . . .
H48 H 1.3752 0.6097 0.9457 0.035 Uiso 1 1 calc R . .
C56 C 0.9436(4) 0.68714(10) 0.6590(4) 0.0361(10) Uani 1 1 d . . .
H51 H 0.9076 0.7085 0.6446 0.043 Uiso 1 1 calc R . .
C57 C 1.0636(4) 0.68242(9) 0.7507(3) 0.0290(9) Uani 1 1 d . . .
H50 H 1.1097 0.7006 0.7985 0.035 Uiso 1 1 calc R . .
C58 C 1.4696(4) 0.66876(10) 0.9814(4) 0.0343(10) Uani 1 1 d . . .
H56 H 1.4950 0.6521 1.0488 0.051 Uiso 1 1 calc R . .
H55 H 1.5137 0.6894 1.0154 0.051 Uiso 1 1 calc R . .
H54 H 1.4930 0.6614 0.9102 0.051 Uiso 1 1 calc R . .
C59 C 0.5410(3) 0.59626(8) 0.7333(3) 0.0222(8) Uani 1 1 d . . .
H70 H 0.5081 0.6009 0.8027 0.027 Uiso 1 1 calc R . .
C60 C 0.5157(3) 0.62717(8) 0.6500(3) 0.0238(8) Uani 1 1 d . . .
H69 H 0.5699 0.6451 0.7010 0.029 Uiso 1 1 calc R . .
H68 H 0.5423 0.6229 0.5770 0.029 Uiso 1 1 calc R . .
C61 C 0.3770(4) 0.63842(9) 0.5984(3) 0.0279(9) Uani 1 1 d . . .
H62 H 0.3461 0.6398 0.6698 0.034 Uiso 1 1 calc R . .
H61 H 0.3240 0.6219 0.5369 0.034 Uiso 1 1 calc R . .
C62 C 0.3593(4) 0.67156(9) 0.5323(4) 0.0375(10) Uani 1 1 d . . .
H67 H 0.3902 0.6702 0.4610 0.045 Uiso 1 1 calc R . .
H63 H 0.4122 0.6880 0.5938 0.045 Uiso 1 1 calc R . .
C63 C 0.2196(4) 0.68286(11) 0.4804(4) 0.0460(12) Uani 1 1 d . . .
H66 H 0.1873 0.6834 0.5500 0.069 Uiso 1 1 calc R . .
H64 H 0.1679 0.6676 0.4141 0.069 Uiso 1 1 calc R . .
H65 H 0.2140 0.7048 0.4437 0.069 Uiso 1 1 calc R . .
C64 C 0.4742(3) 0.56493(8) 0.6665(3) 0.0213(8) Uani 1 1 d . . .
C65 C 0.4305(3) 0.56153(9) 0.5364(3) 0.0257(9) Uani 1 1 d . . .
H77 H 0.4409 0.5790 0.4854 0.031 Uiso 1 1 calc R . .
C66 C 0.3705(4) 0.53236(9) 0.4778(4) 0.0320(10) Uani 1 1 d . . .
H71 H 0.3439 0.5302 0.3877 0.038 Uiso 1 1 calc R . .
C67 C 0.3496(4) 0.50724(9) 0.5466(4) 0.0312(10) Uani 1 1 d . . .
H76 H 0.3060 0.4881 0.5046 0.037 Uiso 1 1 calc R . .
C68 C 0.3929(3) 0.50976(9) 0.6808(4) 0.0274(9) Uani 1 1 d . . .
C69 C 0.3752(4) 0.48378(9) 0.7560(4) 0.0353(10) Uani 1 1 d . . .
H72 H 0.3277 0.4650 0.7151 0.042 Uiso 1 1 calc R . .
C70 C 0.4251(4) 0.48530(10) 0.8860(4) 0.0378(11) Uani 1 1 d . . .
H73 H 0.4141 0.4675 0.9350 0.045 Uiso 1 1 calc R . .
C71 C 0.4925(4) 0.51308(10) 0.9473(4) 0.0323(10) Uani 1 1 d . . .
H74 H 0.5286 0.5138 1.0379 0.039 Uiso 1 1 calc R . .
C72 C 0.5074(3) 0.53929(9) 0.8782(3) 0.0264(9) Uani 1 1 d . . .
H75 H 0.5508 0.5583 0.9218 0.032 Uiso 1 1 calc R . .
C73 C 0.4592(3) 0.53861(9) 0.7433(3) 0.0227(8) Uani 1 1 d . . .
C74 C 0.8858(3) 0.48698(9) 0.5113(3) 0.0262(9) Uani 1 1 d . . .
H88 H 0.8573 0.5038 0.4417 0.031 Uiso 1 1 calc R . .
C75 C 0.8268(4) 0.45459(9) 0.4518(3) 0.0236(8) Uani 1 1 d . . .
C76 C 0.8965(4) 0.42590(9) 0.4775(4) 0.0288(9) Uani 1 1 d . . .
H84 H 0.9839 0.4264 0.5335 0.035 Uiso 1 1 calc R . .
C77 C 0.8406(4) 0.39581(9) 0.4222(4) 0.0345(10) Uani 1 1 d . . .
H83 H 0.8894 0.3762 0.4449 0.041 Uiso 1 1 calc R . .
C78 C 0.7177(4) 0.39477(9) 0.3367(4) 0.0301(9) Uani 1 1 d . . .
H82 H 0.6822 0.3746 0.2977 0.036 Uiso 1 1 calc R . .
C79 C 0.6422(4) 0.42351(9) 0.3055(3) 0.0260(9) Uani 1 1 d . . .
C80 C 0.5137(4) 0.42325(10) 0.2180(3) 0.0290(9) Uani 1 1 d . . .
H81 H 0.4787 0.4035 0.1740 0.035 Uiso 1 1 calc R . .
C81 C 0.4396(4) 0.45030(11) 0.1954(4) 0.0343(10) Uani 1 1 d . . .
H80 H 0.3530 0.4494 0.1374 0.041 Uiso 1 1 calc R . .
C82 C 0.4907(4) 0.47969(10) 0.2577(3) 0.0317(9) Uani 1 1 d . . .
H78 H 0.4375 0.4985 0.2428 0.038 Uiso 1 1 calc R . .
C83 C 0.6160(4) 0.48170(9) 0.3396(3) 0.0280(9) Uani 1 1 d . . .
H79 H 0.6496 0.5020 0.3789 0.034 Uiso 1 1 calc R . .
C84 C 0.6958(3) 0.45363(9) 0.3661(3) 0.0222(8) Uani 1 1 d . . .
C85 C 1.0315(4) 0.48758(10) 0.5661(4) 0.0370(10) Uani 1 1 d . . .
H87 H 1.0633 0.4727 0.6395 0.056 Uiso 1 1 calc R . .
H85 H 1.0613 0.5099 0.5936 0.056 Uiso 1 1 calc R . .
H86 H 1.0637 0.4805 0.5006 0.056 Uiso 1 1 calc R . .
C86 C 0.6690(4) 0.37998(9) 0.8700(3) 0.0274(9) Uani 1 1 d . . .
H94 H 0.7629 0.3751 0.9024 0.033 Uiso 1 1 calc R . .
C87 C 0.6391(4) 0.39173(11) 0.9832(4) 0.0413(11) Uani 1 1 d . . .
H92 H 0.5489 0.3983 0.9544 0.062 Uiso 1 1 calc R . .
H93 H 0.6937 0.4105 1.0226 0.062 Uiso 1 1 calc R . .
H91 H 0.6555 0.3740 1.0459 0.062 Uiso 1 1 calc R . .
C88 C 0.5998(4) 0.34919(9) 0.8034(3) 0.0265(9) Uani 1 1 d . . .
C89 C 0.6477(4) 0.33132(9) 0.7214(3) 0.0278(9) Uani 1 1 d . . .
C90 C 0.7601(4) 0.34058(10) 0.7017(3) 0.0329(10) Uani 1 1 d . . .
H101 H 0.8056 0.3596 0.7429 0.040 Uiso 1 1 calc R . .
C91 C 0.8053(4) 0.32241(11) 0.6235(4) 0.0409(11) Uani 1 1 d . . .
H100 H 0.8821 0.3286 0.6128 0.049 Uiso 1 1 calc R . .
C92 C 0.7366(5) 0.29476(11) 0.5601(4) 0.0431(11) Uani 1 1 d . . .
H95 H 0.7670 0.2825 0.5054 0.052 Uiso 1 1 calc R . .
C93 C 0.6280(5) 0.28520(10) 0.5753(4) 0.0417(11) Uani 1 1 d . . .
H96 H 0.5831 0.2664 0.5317 0.050 Uiso 1 1 calc R . .
C94 C 0.5804(4) 0.30328(9) 0.6566(3) 0.0323(10) Uani 1 1 d . . .
C95 C 0.4673(4) 0.29415(10) 0.6730(4) 0.0383(10) Uani 1 1 d . . .
H99 H 0.4207 0.2757 0.6280 0.046 Uiso 1 1 calc R . .
C96 C 0.4229(4) 0.31100(10) 0.7517(4) 0.0359(10) Uani 1 1 d . . .
H97 H 0.3468 0.3041 0.7624 0.043 Uiso 1 1 calc R . .
C97 C 0.4899(4) 0.33875(9) 0.8175(3) 0.0327(10) Uani 1 1 d . . .
H98 H 0.4584 0.3504 0.8726 0.039 Uiso 1 1 calc R . .
C98 C 0.5529(5) 0.24763(10) 0.2345(4) 0.0467(12) Uani 1 1 d . . .
H104 H 0.4785 0.2347 0.2318 0.070 Uiso 1 1 calc R . .
H106 H 0.6088 0.2515 0.3236 0.070 Uiso 1 1 calc R . .
H105 H 0.6004 0.2356 0.1910 0.070 Uiso 1 1 calc R . .
C99 C 1.0584(3) 0.52643(8) 1.1416(3) 0.0209(8) Uani 1 1 d . . .
C101 C 0.568(2) 0.5791(4) 0.244(2) 0.091(8) Uiso 0.626(13) 1 d P A 1
H10A H 0.5730 0.5817 0.1596 0.136 Uiso 0.626(13) 1 calc PR A 1
H10B H 0.4822 0.5715 0.2341 0.136 Uiso 0.626(13) 1 calc PR A 1
H10C H 0.6319 0.5631 0.2938 0.136 Uiso 0.626(13) 1 calc PR A 1
C100 C 0.5939(9) 0.6114(2) 0.3121(8) 0.042(2) Uiso 0.626(13) 1 d P A 1
N7A N 0.6041(8) 0.6365(2) 0.3411(8) 0.087(4) Uiso 0.626(13) 1 d P A 1
C2B C 0.5557(19) 0.5837(5) 0.2453(18) 0.030(5) Uiso 0.374(13) 1 d P A 2
C1B C 0.634(2) 0.6096(6) 0.297(2) 0.093(8) Uiso 0.374(13) 1 d P A 2
H1B1 H 0.6548 0.6207 0.2301 0.139 Uiso 0.374(13) 1 calc PR A 2
H1B2 H 0.7126 0.6018 0.3638 0.139 Uiso 0.374(13) 1 calc PR A 2
H1B3 H 0.5899 0.6249 0.3337 0.139 Uiso 0.374(13) 1 calc PR A 2
N7B N 0.4919(14) 0.5645(4) 0.1770(13) 0.083(6) Uiso 0.374(13) 1 d P A 2
C102 C 0.8412(4) 0.71227(10) 0.1551(3) 0.0787(18) Uani 1 1 d G . .
C103 C 0.9093(4) 0.74132(10) 0.1680(3) 0.0810(18) Uani 1 1 d G . .
H10D H 0.9329 0.7536 0.2450 0.097 Uiso 1 1 calc R . .
C104 C 0.9428(3) 0.75248(8) 0.0682(4) 0.0685(15) Uani 1 1 d G . .
H10E H 0.9894 0.7723 0.0770 0.082 Uiso 1 1 calc R . .
C105 C 0.9082(4) 0.73458(10) -0.0445(3) 0.0744(17) Uani 1 1 d G . .
H10F H 0.9311 0.7422 -0.1127 0.089 Uiso 1 1 calc R . .
C106 C 0.8401(4) 0.70553(9) -0.0574(3) 0.0705(16) Uani 1 1 d G . .
H10G H 0.8164 0.6933 -0.1344 0.085 Uiso 1 1 calc R . .
C107 C 0.8065(3) 0.69438(7) 0.0424(4) 0.0687(16) Uani 1 1 d G . .
H10H H 0.7600 0.6745 0.0336 0.082 Uiso 1 1 calc R . .
C108 C 0.8057(8) 0.6996(3) 0.2626(6) 0.146(4) Uani 1 1 d . . .
H10I H 0.8838 0.6956 0.3376 0.218 Uiso 1 1 calc R . .
H10J H 0.7577 0.6791 0.2365 0.218 Uiso 1 1 calc R . .
H10K H 0.7526 0.7158 0.2839 0.218 Uiso 1 1 calc R . .
N8A N 0.8555(10) 0.8387(3) 0.1884(9) 0.091(4) Uiso 0.542(11) 1 d P B 1
C110 C 0.8253(18) 0.9010(4) 0.1456(15) 0.090(6) Uiso 0.542(11) 1 d P B 1
H11A H 0.7736 0.9091 0.1926 0.135 Uiso 0.542(11) 1 calc PR B 1
H11B H 0.7796 0.9047 0.0540 0.135 Uiso 0.542(11) 1 calc PR B 1
H11C H 0.9076 0.9125 0.1745 0.135 Uiso 0.542(11) 1 calc PR B 1
C109 C 0.8482(13) 0.8654(3) 0.1695(11) 0.064(3) Uiso 0.542(11) 1 d P B 1
N8B N 0.7222(11) 0.9125(3) 0.1001(10) 0.075(4) Uiso 0.458(11) 1 d P B 2
C11B C 0.7986(13) 0.8932(3) 0.1237(11) 0.037(3) Uiso 0.458(11) 1 d P B 2
C10B C 0.8887(8) 0.8690(2) 0.155(2) 0.144(11) Uiso 0.458(11) 1 d P B 2
H10L H 0.9277 0.8670 0.2484 0.216 Uiso 0.458(11) 1 calc PR B 2
H10M H 0.9551 0.8745 0.1216 0.216 Uiso 0.458(11) 1 calc PR B 2
H10N H 0.8482 0.8483 0.1183 0.216 Uiso 0.458(11) 1 calc PR B 2
C111 C 0.3562(6) 0.22233(16) 0.4805(7) 0.042(3) Uiso 0.411(8) 1 d PR . .
N9 N 0.3956(6) 0.20612(16) 0.5655(7) 0.070(4) Uiso 0.411(8) 1 d PR . .
C112 C 0.3066(6) 0.24785(16) 0.3767(7) 0.071(4) Uiso 0.411(8) 1 d PR . .
H11D H 0.2348 0.2596 0.3864 0.107 Uiso 0.411(8) 1 calc PR . .
H11E H 0.2775 0.2371 0.2930 0.107 Uiso 0.411(8) 1 calc PR . .
H11F H 0.3753 0.2634 0.3833 0.107 Uiso 0.411(8) 1 calc PR . .

loop_
_atom_site_aniso_label
_atom_site_aniso_U_11
_atom_site_aniso_U_22
_atom_site_aniso_U_33
_atom_site_aniso_U_23
_atom_site_aniso_U_13
_atom_site_aniso_U_12
O1 0.0452(17) 0.0238(14) 0.0288(14) 0.0033(11) 0.0229(13) 0.0120(12)
O2 0.066(2) 0.0302(16) 0.0361(16) 0.0078(13) 0.0315(15) 0.0120(15)
O3 0.0232(15) 0.0387(16) 0.0288(14) -0.0110(12) 0.0089(12) 0.0047(12)
O4 0.0235(16) 0.0353(16) 0.0308(14) 0.0149(12) 0.0023(13) 0.0016(12)
O5 0.0478(18) 0.0187(14) 0.0382(15) 0.0034(12) 0.0182(14) -0.0007(13)
O6 0.0395(17) 0.0233(14) 0.0232(13) 0.0004(11) 0.0191(12) -0.0005(12)
O7 0.0243(16) 0.0317(16) 0.0285(14) 0.0082(12) -0.0015(13) 0.0000(12)
O8 0.0244(15) 0.0444(17) 0.0395(16) -0.0149(13) 0.0148(13) 0.0028(13)
N1 0.0209(17) 0.0179(16) 0.0250(16) -0.0007(13) 0.0091(14) 0.0022(13)
N2 0.0262(19) 0.0256(17) 0.0219(15) 0.0033(13) 0.0106(14) 0.0024(14)
N3 0.0207(17) 0.0233(17) 0.0209(16) 0.0005(13) 0.0102(14) 0.0001(13)
N4 0.0169(16) 0.0226(16) 0.0183(16) -0.0016(12) 0.0050(13) 0.0039(13)
N5 0.0215(17) 0.0204(16) 0.0173(15) 0.0044(12) 0.0054(13) 0.0033(13)
N6 0.0225(17) 0.0182(16) 0.0208(15) 0.0022(12) 0.0068(13) 0.0002(13)
C1 0.048(3) 0.036(2) 0.034(2) -0.0067(18) 0.021(2) -0.004(2)
C2 0.040(3) 0.026(2) 0.031(2) -0.0063(17) 0.022(2) 0.0005(18)
C3 0.033(2) 0.023(2) 0.025(2) -0.0013(17) 0.0106(18) 0.0044(17)
C4 0.032(2) 0.026(2) 0.028(2) 0.0069(16) 0.0161(18) 0.0101(17)
C5 0.027(2) 0.022(2) 0.0215(19) 0.0022(15) 0.0083(17) 0.0059(16)
C6 0.024(2) 0.021(2) 0.026(2) 0.0024(16) 0.0113(18) -0.0001(16)
C7 0.028(2) 0.029(2) 0.0248(19) -0.0021(16) 0.0157(18) 0.0026(17)
C8 0.023(2) 0.026(2) 0.028(2) -0.0001(16) 0.0132(17) 0.0019(16)
C9 0.027(2) 0.0234(19) 0.0197(18) 0.0007(15) 0.0093(18) 0.0033(17)
C10 0.020(2) 0.027(2) 0.0217(19) 0.0046(15) 0.0037(17) 0.0032(17)
C11 0.021(2) 0.0223(19) 0.0181(18) 0.0045(15) 0.0063(16) 0.0041(16)
C12 0.0138(19) 0.023(2) 0.0194(18) -0.0033(16) 0.0047(15) -0.0024(15)
C13 0.023(2) 0.027(2) 0.0171(18) 0.0011(15) 0.0086(16) 0.0038(16)
C14 0.021(2) 0.0218(19) 0.0164(18) 0.0011(14) 0.0081(16) 0.0015(15)
C15 0.023(2) 0.0202(19) 0.0209(19) 0.0009(15) 0.0069(17) 0.0024(16)
C16 0.023(2) 0.0230(19) 0.0233(19) 0.0000(15) 0.0091(17) 0.0034(16)
C17 0.022(2) 0.0203(19) 0.0221(18) -0.0035(15) 0.0099(17) 0.0000(15)
C18 0.020(2) 0.0206(19) 0.0168(18) -0.0007(14) 0.0030(17) 0.0024(16)
C19 0.026(2) 0.0195(19) 0.0181(18) 0.0045(15) 0.0057(16) 0.0018(16)
C20 0.028(2) 0.0212(19) 0.0175(18) 0.0038(15) 0.0079(17) -0.0040(16)
C21 0.023(2) 0.022(2) 0.027(2) 0.0057(16) 0.0086(17) 0.0027(16)
C22 0.031(2) 0.0225(19) 0.0207(19) 0.0018(15) 0.0159(18) -0.0002(16)
C23 0.030(2) 0.023(2) 0.0189(18) 0.0017(15) 0.0125(17) -0.0065(16)
C24 0.041(3) 0.029(2) 0.0195(19) -0.0039(16) 0.0177(19) -0.0115(18)
C25 0.045(3) 0.035(2) 0.022(2) -0.0051(17) 0.015(2) -0.019(2)
C26 0.033(2) 0.048(3) 0.027(2) 0.0059(19) -0.0003(19) -0.018(2)
C27 0.041(3) 0.039(3) 0.050(3) -0.011(2) 0.025(2) 0.007(2)
C28 0.021(2) 0.0187(19) 0.034(2) -0.0027(16) 0.0063(17) 0.0051(16)
C29 0.038(3) 0.016(2) 0.044(2) 0.0022(17) 0.001(2) 0.0078(18)
C30 0.023(2) 0.0192(19) 0.032(2) -0.0028(16) 0.0110(18) 0.0033(16)
C31 0.016(2) 0.028(2) 0.028(2) -0.0036(16) 0.0079(17) 0.0055(16)
C32 0.028(2) 0.027(2) 0.037(2) -0.0011(18) 0.0160(19) 0.0035(18)
C33 0.037(3) 0.036(2) 0.040(2) 0.0034(19) 0.021(2) 0.004(2)
C34 0.042(3) 0.026(2) 0.053(3) 0.0100(19) 0.024(2) 0.0033(19)
C35 0.032(2) 0.018(2) 0.050(3) -0.0056(18) 0.017(2) 0.0004(18)
C36 0.022(2) 0.023(2) 0.039(2) -0.0024(17) 0.0122(18) 0.0029(16)
C37 0.025(2) 0.029(2) 0.033(2) -0.0109(18) 0.0068(18) 0.0003(17)
C38 0.031(2) 0.035(2) 0.033(2) -0.0052(19) 0.0022(19) 0.0014(19)
C39 0.026(2) 0.030(2) 0.033(2) 0.0027(17) 0.0056(18) 0.0044(18)
C40 0.026(2) 0.024(2) 0.0189(18) 0.0065(15) 0.0078(17) 0.0033(16)
C41 0.021(2) 0.0229(19) 0.0196(19) 0.0062(15) 0.0041(16) -0.0001(16)
C42 0.022(2) 0.0207(19) 0.0199(19) 0.0069(15) -0.0012(17) 0.0026(16)
C43 0.033(2) 0.026(2) 0.021(2) 0.0026(16) -0.0027(18) 0.0069(18)
C44 0.033(3) 0.037(2) 0.021(2) -0.0018(17) 0.0058(19) 0.0085(19)
C45 0.026(2) 0.035(2) 0.0236(19) 0.0054(17) 0.0077(18) 0.0074(18)
C46 0.023(2) 0.027(2) 0.0206(19) 0.0019(16) 0.0038(17) 0.0012(17)
C47 0.034(3) 0.021(2) 0.032(2) 0.0097(17) 0.0015(19) 0.0007(18)
C48 0.024(2) 0.032(2) 0.042(2) 0.0108(19) 0.010(2) -0.0038(18)
C49 0.025(2) 0.030(2) 0.032(2) 0.0083(17) 0.0123(18) 0.0020(18)
C50 0.044(3) 0.038(2) 0.022(2) -0.0013(17) 0.0125(19) -0.004(2)
C51 0.023(2) 0.027(2) 0.029(2) 0.0031(17) 0.0059(18) -0.0035(17)
C52 0.061(3) 0.026(2) 0.042(2) -0.0048(18) 0.023(2) -0.002(2)
C53 0.056(3) 0.027(2) 0.027(2) -0.0125(17) 0.029(2) -0.013(2)
C54 0.056(3) 0.021(2) 0.036(2) -0.0001(17) 0.030(2) 0.003(2)
C55 0.037(2) 0.025(2) 0.032(2) 0.0026(17) 0.0207(19) 0.0071(18)
C56 0.035(3) 0.029(2) 0.037(2) 0.0108(18) 0.004(2) 0.0015(19)
C57 0.031(2) 0.025(2) 0.028(2) 0.0026(16) 0.0075(18) -0.0090(17)
C58 0.028(2) 0.033(2) 0.043(2) 0.0038(19) 0.015(2) 0.0021(19)
C59 0.019(2) 0.0235(19) 0.0223(19) -0.0002(15) 0.0060(16) 0.0032(16)
C60 0.023(2) 0.023(2) 0.0243(19) 0.0017(15) 0.0076(17) 0.0022(16)
C61 0.032(2) 0.027(2) 0.025(2) 0.0037(16) 0.0103(18) 0.0034(17)
C62 0.049(3) 0.023(2) 0.036(2) 0.0034(18) 0.011(2) 0.012(2)
C63 0.052(3) 0.043(3) 0.040(2) 0.018(2) 0.013(2) 0.023(2)
C64 0.020(2) 0.0218(19) 0.0205(19) 0.0017(15) 0.0062(16) 0.0039(16)
C65 0.023(2) 0.028(2) 0.023(2) 0.0034(16) 0.0051(17) 0.0061(17)
C66 0.026(2) 0.035(2) 0.027(2) -0.0065(18) 0.0006(18) 0.0080(18)
C67 0.018(2) 0.025(2) 0.046(3) -0.0103(18) 0.0074(19) -0.0017(17)
C68 0.015(2) 0.028(2) 0.041(2) -0.0009(18) 0.0118(18) 0.0013(16)
C69 0.026(2) 0.022(2) 0.064(3) 0.002(2) 0.024(2) 0.0030(18)
C70 0.037(3) 0.023(2) 0.064(3) 0.011(2) 0.031(2) 0.0065(19)
C71 0.032(2) 0.037(2) 0.036(2) 0.0122(19) 0.022(2) 0.0108(19)
C72 0.022(2) 0.031(2) 0.029(2) 0.0045(17) 0.0126(18) 0.0038(17)
C73 0.0129(19) 0.025(2) 0.032(2) 0.0006(16) 0.0099(16) 0.0031(15)
C74 0.024(2) 0.030(2) 0.030(2) -0.0043(16) 0.0161(18) -0.0014(17)
C75 0.028(2) 0.024(2) 0.024(2) 0.0000(15) 0.0163(18) 0.0017(17)
C76 0.024(2) 0.030(2) 0.035(2) -0.0042(17) 0.0143(18) 0.0059(18)
C77 0.040(3) 0.025(2) 0.043(2) -0.0039(18) 0.021(2) 0.0070(19)
C78 0.041(3) 0.024(2) 0.033(2) -0.0057(17) 0.023(2) -0.0040(18)
C79 0.035(2) 0.032(2) 0.0188(19) -0.0033(16) 0.0190(18) -0.0067(18)
C80 0.032(2) 0.039(2) 0.0178(19) -0.0030(17) 0.0122(18) -0.014(2)
C81 0.029(2) 0.049(3) 0.024(2) 0.0031(19) 0.0083(19) -0.002(2)
C82 0.027(2) 0.040(2) 0.027(2) 0.0066(18) 0.0074(19) 0.0052(19)
C83 0.033(2) 0.032(2) 0.021(2) -0.0017(16) 0.0123(19) 0.0028(18)
C84 0.022(2) 0.031(2) 0.0163(18) -0.0006(15) 0.0108(17) 0.0000(17)
C85 0.029(2) 0.037(2) 0.052(3) -0.012(2) 0.023(2) -0.0048(19)
C86 0.034(2) 0.027(2) 0.0203(19) 0.0064(16) 0.0099(18) 0.0019(17)
C87 0.057(3) 0.044(3) 0.026(2) 0.0018(19) 0.021(2) -0.009(2)
C88 0.034(2) 0.024(2) 0.025(2) 0.0069(16) 0.0143(18) 0.0037(17)
C89 0.035(2) 0.026(2) 0.0198(19) 0.0079(16) 0.0075(18) 0.0048(18)
C90 0.036(3) 0.033(2) 0.027(2) 0.0069(18) 0.0100(19) 0.0085(19)
C91 0.040(3) 0.052(3) 0.037(2) 0.011(2) 0.021(2) 0.011(2)
C92 0.058(3) 0.044(3) 0.035(2) -0.001(2) 0.026(2) 0.007(2)
C93 0.065(3) 0.029(2) 0.031(2) 0.0040(19) 0.018(2) 0.006(2)
C94 0.043(3) 0.027(2) 0.026(2) 0.0094(17) 0.011(2) 0.0044(19)
C95 0.049(3) 0.030(2) 0.035(2) 0.0040(19) 0.014(2) -0.004(2)
C96 0.037(3) 0.038(2) 0.036(2) 0.0066(19) 0.017(2) -0.007(2)
C97 0.044(3) 0.030(2) 0.028(2) 0.0075(18) 0.019(2) 0.002(2)
C98 0.072(3) 0.030(2) 0.045(3) -0.003(2) 0.030(3) 0.019(2)
C99 0.018(2) 0.0214(19) 0.0177(18) 0.0076(15) 0.0003(16) 0.0044(15)
C102 0.068(4) 0.080(4) 0.080(4) 0.023(4) 0.018(3) -0.007(3)
C103 0.086(5) 0.080(4) 0.081(4) -0.005(3) 0.036(4) -0.023(4)
C104 0.061(4) 0.072(4) 0.072(4) -0.002(3) 0.024(3) -0.015(3)
C105 0.063(4) 0.081(4) 0.085(4) -0.015(3) 0.034(3) -0.015(3)
C106 0.053(4) 0.086(4) 0.080(4) -0.017(3) 0.034(3) -0.002(3)
C107 0.047(3) 0.045(3) 0.101(5) 0.001(3) 0.013(3) 0.008(3)
C108 0.127(7) 0.231(10) 0.067(4) 0.042(5) 0.022(4) -0.083(7)

loop_
_atom_type_symbol
_atom_type_description
_atom_type_scat_dispersion_real
_atom_type_scat_dispersion_imag
_atom_type_scat_source
C C 0.0033 0.0016 'International Tables Vol C Tables 4.2.6.8 and 6.1.1.4'
H H 0.0000 0.0000 'International Tables Vol C Tables 4.2.6.8 and 6.1.1.4'
N N 0.0061 0.0033 'International Tables Vol C Tables 4.2.6.8 and 6.1.1.4'
O O 0.0106 0.0060 'International Tables Vol C Tables 4.2.6.8 and 6.1.1.4'

loop_
_geom_angle_atom_site_label_1
_geom_angle_atom_site_label_2
_geom_angle_atom_site_label_3
_geom_angle
C3 O1 C2 120.8(3)
C6 N1 C5 123.2(3)
C6 N1 C28 117.3(3)
C5 N1 C28 117.8(3)
C9 N2 C8 124.2(3)
C9 N2 C86 118.2(3)
C8 N2 C86 117.0(3)
C12 N3 C11 124.0(3)
C12 N3 C74 118.2(3)
C11 N3 C74 116.8(3)
C15 N4 C14 123.9(3)
C15 N4 C59 118.3(3)
C14 N4 C59 117.0(3)
C18 N5 C17 124.1(3)
C18 N5 C40 118.3(3)
C17 N5 C40 117.0(3)
C51 N6 C20 122.9(3)
C51 N6 C21 119.7(3)
C20 N6 C21 116.7(3)
C2 C1 H107 109.5
C2 C1 H1 109.5
H107 C1 H1 109.5
C2 C1 H108 109.5
H107 C1 H108 109.5
H1 C1 H108 109.5
O1 C2 C27 110.3(3)
O1 C2 C1 109.4(3)
C27 C2 C1 113.4(3)
O1 C2 C98 102.1(3)
C27 C2 C98 110.7(4)
C1 C2 C98 110.3(3)
O2 C3 O1 125.5(3)
O2 C3 C4 123.9(3)
O1 C3 C4 110.6(3)
C3 C4 C5 110.6(3)
C3 C4 H103 109.5
C5 C4 H103 109.5
C3 C4 H6 109.5
C5 C4 H6 109.5
H103 C4 H6 108.1
N1 C5 C4 115.0(3)
N1 C5 H7 108.5
C4 C5 H7 108.5
N1 C5 H102 108.5
C4 C5 H102 108.5
H7 C5 H102 107.5
O8 C6 N1 121.3(3)
O8 C6 C7 120.7(3)
N1 C6 C7 118.0(3)
C6 C7 C8 110.3(3)
C6 C7 H20 109.6
C8 C7 H20 109.6
C6 C7 H19 109.6
C8 C7 H19 109.6
H20 C7 H19 108.1
N2 C8 C7 115.1(3)
N2 C8 H22 108.5
C7 C8 H22 108.5
N2 C8 H21 108.5
C7 C8 H21 108.5
H22 C8 H21 107.5
O7 C9 N2 121.9(3)
O7 C9 C10 120.6(3)
N2 C9 C10 117.5(3)
C11 C10 C9 109.6(3)
C11 C10 H89 109.8
C9 C10 H89 109.8
C11 C10 H90 109.8
C9 C10 H90 109.8
H89 C10 H90 108.2
N3 C11 C10 115.0(3)
N3 C11 H24 108.5
C10 C11 H24 108.5
N3 C11 H23 108.5
C10 C11 H23 108.5
H24 C11 H23 107.5
O6 C12 N3 121.6(3)
O6 C12 C13 119.6(3)
N3 C12 C13 118.7(3)
C12 C13 C14 110.8(3)
C12 C13 H25 109.5
C14 C13 H25 109.5
C12 C13 H26 109.5
C14 C13 H26 109.5
H25 C13 H26 108.1
N4 C14 C13 114.8(3)
N4 C14 H27 108.6
C13 C14 H27 108.6
N4 C14 H28 108.6
C13 C14 H28 108.6
H27 C14 H28 107.5
O3 C15 N4 121.2(3)
O3 C15 C16 120.4(3)
N4 C15 C16 118.4(3)
C15 C16 C17 110.1(3)
C15 C16 H30 109.6
C17 C16 H30 109.6
C15 C16 H29 109.6
C17 C16 H29 109.6
H30 C16 H29 108.2
N5 C17 C16 114.8(3)
N5 C17 H31 108.6
C16 C17 H31 108.6
N5 C17 H60 108.6
C16 C17 H60 108.6
H31 C17 H60 107.5
O4 C18 N5 122.2(3)
O4 C18 C19 119.0(3)
N5 C18 C19 118.8(3)
C20 C19 C18 110.3(3)
C20 C19 H58 109.6
C18 C19 H58 109.6
C20 C19 H59 109.6
C18 C19 H59 109.6
H58 C19 H59 108.1
N6 C20 C19 113.4(3)
N6 C20 H43 108.9
C19 C20 H43 108.9
N6 C20 H57 108.9
C19 C20 H57 108.9
H43 C20 H57 107.7
N6 C21 C58 110.6(3)
N6 C21 C22 110.7(3)
C58 C21 C22 115.7(3)
N6 C21 H53 106.4
C58 C21 H53 106.4
C22 C21 H53 106.4
C55 C22 C23 119.0(3)
C55 C22 C21 121.5(3)
C23 C22 C21 119.5(3)
C57 C23 C22 122.7(3)
C57 C23 C24 118.0(3)
C22 C23 C24 119.3(3)
C25 C24 C53 122.2(4)
C25 C24 C23 119.0(4)
C53 C24 C23 118.9(4)
C26 C25 C24 121.5(4)
C26 C25 H52 119.3
C24 C25 H52 119.3
C25 C26 C56 119.8(4)
C25 C26 H2 120.1
C56 C26 H2 120.1
C2 C27 H4 109.5
C2 C27 H3 109.5
H4 C27 H3 109.5
C2 C27 H5 109.5
H4 C27 H5 109.5
H3 C27 H5 109.5
N1 C28 C29 109.8(3)
N1 C28 C30 111.3(3)
C29 C28 C30 115.3(3)
N1 C28 H18 106.7
C29 C28 H18 106.7
C30 C28 H18 106.7
C28 C29 H10 109.5
C28 C29 H8 109.5
H10 C29 H8 109.5
C28 C29 H9 109.5
H10 C29 H9 109.5
H8 C29 H9 109.5
C39 C30 C31 119.1(3)
C39 C30 C28 121.8(3)
C31 C30 C28 119.1(3)
C32 C31 C36 118.0(3)
C32 C31 C30 123.5(3)
C36 C31 C30 118.5(3)
C33 C32 C31 120.7(4)
C33 C32 H11 119.7
C31 C32 H11 119.7
C32 C33 C34 121.2(4)
C32 C33 H12 119.4
C34 C33 H12 119.4
C35 C34 C33 119.1(4)
C35 C34 H13 120.4
C33 C34 H13 120.4
C34 C35 C36 121.5(4)
C34 C35 H14 119.2
C36 C35 H14 119.2
C35 C36 C37 120.9(3)
C35 C36 C31 119.5(3)
C37 C36 C31 119.6(3)
C38 C37 C36 120.2(4)
C38 C37 H15 119.9
C36 C37 H15 119.9
C37 C38 C39 120.2(4)
C37 C38 H16 119.9
C39 C38 H16 119.9
C30 C39 C38 122.2(4)
C30 C39 H17 118.9
C38 C39 H17 118.9
N5 C40 C50 110.3(3)
N5 C40 C41 110.9(3)
C50 C40 C41 115.0(3)
N5 C40 H32 106.7
C50 C40 H32 106.7
C41 C40 H32 106.7
C49 C41 C99 119.0(3)
C49 C41 C40 121.9(3)
C99 C41 C40 119.0(3)
C47 C42 C43 121.6(3)
C47 C42 C99 119.5(3)
C43 C42 C99 118.9(3)
C44 C43 C42 121.0(4)
C44 C43 H36 119.5
C42 C43 H36 119.5
C43 C44 C45 120.3(4)
C43 C44 H33 119.8
C45 C44 H33 119.8
C46 C45 C44 120.3(4)
C46 C45 H34 119.8
C44 C45 H34 119.8
C45 C46 C99 121.3(3)
C45 C46 H35 119.3
C99 C46 H35 119.3
C48 C47 C42 120.7(4)
C48 C47 H39 119.7
C42 C47 H39 119.7
C47 C48 C49 120.2(4)
C47 C48 H37 119.9
C49 C48 H37 119.9
C41 C49 C48 121.7(4)
C41 C49 H38 119.1
C48 C49 H38 119.1
C40 C50 H42 109.5
C40 C50 H40 109.5
H42 C50 H40 109.5
C40 C50 H41 109.5
H42 C50 H41 109.5
H40 C50 H41 109.5
O5 C51 N6 120.8(3)
O5 C51 C52 120.5(3)
N6 C51 C52 118.6(3)
C51 C52 H46 109.5
C51 C52 H44 109.5
H46 C52 H44 109.5
C51 C52 H45 109.5
H46 C52 H45 109.5
H44 C52 H45 109.5
C54 C53 C24 120.9(4)
C54 C53 H49 119.6
C24 C53 H49 119.6
C53 C54 C55 120.1(4)
C53 C54 H47 119.9
C55 C54 H47 119.9
C22 C55 C54 121.7(4)
C22 C55 H48 119.1
C54 C55 H48 119.1
C57 C56 C26 120.8(4)
C57 C56 H51 119.6
C26 C56 H51 119.6
C56 C57 C23 120.9(4)
C56 C57 H50 119.5
C23 C57 H50 119.5
C21 C58 H56 109.5
C21 C58 H55 109.5
H56 C58 H55 109.5
C21 C58 H54 109.5
H56 C58 H54 109.5
H55 C58 H54 109.5
N4 C59 C64 109.6(3)
N4 C59 C60 110.7(3)
C64 C59 C60 116.1(3)
N4 C59 H70 106.6
C64 C59 H70 106.6
C60 C59 H70 106.6
C61 C60 C59 114.4(3)
C61 C60 H69 108.7
C59 C60 H69 108.7
C61 C60 H68 108.7
C59 C60 H68 108.7
H69 C60 H68 107.6
C60 C61 C62 112.6(3)
C60 C61 H62 109.1
C62 C61 H62 109.1
C60 C61 H61 109.1
C62 C61 H61 109.1
H62 C61 H61 107.8
C61 C62 C63 112.6(4)
C61 C62 H67 109.1
C63 C62 H67 109.1
C61 C62 H63 109.1
C63 C62 H63 109.1
H67 C62 H63 107.8
C62 C63 H66 109.5
C62 C63 H64 109.5
H66 C63 H64 109.5
C62 C63 H65 109.5
H66 C63 H65 109.5
H64 C63 H65 109.5
C65 C64 C73 119.8(3)
C65 C64 C59 121.8(3)
C73 C64 C59 118.5(3)
C64 C65 C66 120.5(3)
C64 C65 H77 119.8
C66 C65 H77 119.8
C67 C66 C65 121.7(4)
C67 C66 H71 119.1
C65 C66 H71 119.1
C66 C67 C68 119.6(3)
C66 C67 H76 120.2
C68 C67 H76 120.2
C67 C68 C69 121.2(4)
C67 C68 C73 119.8(3)
C69 C68 C73 119.0(3)
C70 C69 C68 121.1(4)
C70 C69 H72 119.5
C68 C69 H72 119.5
C69 C70 C71 120.0(4)
C69 C70 H73 120.0
C71 C70 H73 120.0
C72 C71 C70 120.8(4)
C72 C71 H74 119.6
C70 C71 H74 119.6
C71 C72 C73 121.2(4)
C71 C72 H75 119.4
C73 C72 H75 119.4
C72 C73 C64 123.6(3)
C72 C73 C68 117.9(3)
C64 C73 C68 118.5(3)
N3 C74 C75 110.7(3)
N3 C74 C85 110.1(3)
C75 C74 C85 114.9(3)
N3 C74 H88 106.9
C75 C74 H88 106.9
C85 C74 H88 106.9
C76 C75 C84 118.7(3)
C76 C75 C74 121.7(3)
C84 C75 C74 119.6(3)
C75 C76 C77 121.4(4)
C75 C76 H84 119.3
C77 C76 H84 119.3
C78 C77 C76 120.5(4)
C78 C77 H83 119.8
C76 C77 H83 119.8
C77 C78 C79 120.5(4)
C77 C78 H82 119.7
C79 C78 H82 119.7
C78 C79 C80 122.0(3)
C78 C79 C84 119.2(3)
C80 C79 C84 118.7(3)
C81 C80 C79 121.6(4)
C81 C80 H81 119.2
C79 C80 H81 119.2
C80 C81 C82 119.8(4)
C80 C81 H80 120.1
C82 C81 H80 120.1
C83 C82 C81 121.1(4)
C83 C82 H78 119.5
C81 C82 H78 119.5
C82 C83 C84 120.4(4)
C82 C83 H79 119.8
C84 C83 H79 119.8
C83 C84 C79 118.3(3)
C83 C84 C75 122.2(3)
C79 C84 C75 119.5(3)
C74 C85 H87 109.5
C74 C85 H85 109.5
H87 C85 H85 109.5
C74 C85 H86 109.5
H87 C85 H86 109.5
H85 C85 H86 109.5
N2 C86 C87 109.7(3)
N2 C86 C88 109.5(3)
C87 C86 C88 116.4(3)
N2 C86 H94 106.9
C87 C86 H94 106.9
C88 C86 H94 106.9
C86 C87 H92 109.5
C86 C87 H93 109.5
H92 C87 H93 109.5
C86 C87 H91 109.5
H92 C87 H91 109.5
H93 C87 H91 109.5
C97 C88 C89 119.2(4)
C97 C88 C86 121.1(3)
C89 C88 C86 119.6(3)
C90 C89 C94 118.2(3)
C90 C89 C88 122.6(4)
C94 C89 C88 119.3(4)
C91 C90 C89 121.2(4)
C91 C90 H101 119.4
C89 C90 H101 119.4
C90 C91 C92 119.5(4)
C90 C91 H100 120.2
C92 C91 H100 120.2
C93 C92 C91 121.3(4)
C93 C92 H95 119.4
C91 C92 H95 119.4
C92 C93 C94 120.3(4)
C92 C93 H96 119.9
C94 C93 H96 119.9
C95 C94 C89 118.9(4)
C95 C94 C93 121.5(4)
C89 C94 C93 119.6(4)
C96 C95 C94 121.6(4)
C96 C95 H99 119.2
C94 C95 H99 119.2
C95 C96 C97 119.9(4)
C95 C96 H97 120.1
C97 C96 H97 120.1
C88 C97 C96 121.1(4)
C88 C97 H98 119.4
C96 C97 H98 119.4
C2 C98 H104 109.5
C2 C98 H106 109.5
H104 C98 H106 109.5
C2 C98 H105 109.5
H104 C98 H105 109.5
H106 C98 H105 109.5
C46 C99 C41 123.2(3)
C46 C99 C42 118.0(3)
C41 C99 C42 118.9(3)
N7A C100 C101 168.1(12)
N7B C2B C1B 165(2)
C2B C1B H1B1 109.5
C2B C1B H1B2 109.5
H1B1 C1B H1B2 109.5
C2B C1B H1B3 109.5
H1B1 C1B H1B3 109.5
H1B2 C1B H1B3 109.5
C103 C102 C107 120.0
C103 C102 C108 120.7(4)
C107 C102 C108 119.3(4)
C102 C103 C104 120.0
C102 C103 H10D 120.0
C104 C103 H10D 120.0
C105 C104 C103 120.0
C105 C104 H10E 120.0
C103 C104 H10E 120.0
C104 C105 C106 120.0
C104 C105 H10F 120.0
C106 C105 H10F 120.0
C107 C106 C105 120.0
C107 C106 H10G 120.0
C105 C106 H10G 120.0
C106 C107 C102 120.0
C106 C107 H10H 120.0
C102 C107 H10H 120.0
C102 C108 H10I 109.5
C102 C108 H10J 109.5
H10I C108 H10J 109.5
C102 C108 H10K 109.5
H10I C108 H10K 109.5
H10J C108 H10K 109.5
N8A C109 C110 174.0(18)
N8B C11B C10B 177.5(15)
C11B C10B H10L 109.5
C11B C10B H10M 109.5
H10L C10B H10M 109.5
C11B C10B H10N 109.5
H10L C10B H10N 109.5
H10M C10B H10N 109.5
N9 C111 C112 172.9
C111 C112 H11D 109.5
C111 C112 H11E 109.5
H11D C112 H11E 109.5
C111 C112 H11F 109.5
H11D C112 H11F 109.5
H11E C112 H11F 109.5

loop_
_geom_bond_atom_site_label_1
_geom_bond_atom_site_label_2
_geom_bond_distance
O1 C3 1.342(4)
O1 C2 1.482(4)
O2 C3 1.207(4)
O3 C15 1.237(4)
O4 C18 1.236(4)
O5 C51 1.247(4)
O6 C12 1.238(4)
O7 C9 1.227(4)
O8 C6 1.232(4)
N1 C6 1.358(4)
N1 C5 1.459(4)
N1 C28 1.478(4)
N2 C9 1.355(4)
N2 C8 1.460(4)
N2 C86 1.494(4)
N3 C12 1.350(4)
N3 C11 1.461(4)
N3 C74 1.483(4)
N4 C15 1.361(4)
N4 C14 1.461(4)
N4 C59 1.481(4)
N5 C18 1.343(4)
N5 C17 1.467(4)
N5 C40 1.488(4)
N6 C51 1.352(5)
N6 C20 1.465(4)
N6 C21 1.483(4)
C1 C2 1.521(5)
C1 H107 0.9800
C1 H1 0.9800
C1 H108 0.9800
C2 C27 1.499(5)
C2 C98 1.523(5)
C3 C4 1.495(5)
C4 C5 1.533(5)
C4 H103 0.9900
C4 H6 0.9900
C5 H7 0.9900
C5 H102 0.9900
C6 C7 1.509(5)
C7 C8 1.528(5)
C7 H20 0.9900
C7 H19 0.9900
C8 H22 0.9900
C8 H21 0.9900
C9 C10 1.534(5)
C10 C11 1.523(5)
C10 H89 0.9900
C10 H90 0.9900
C11 H24 0.9900
C11 H23 0.9900
C12 C13 1.520(5)
C13 C14 1.523(5)
C13 H25 0.9900
C13 H26 0.9900
C14 H27 0.9900
C14 H28 0.9900
C15 C16 1.506(5)
C16 C17 1.535(5)
C16 H30 0.9900
C16 H29 0.9900
C17 H31 0.9900
C17 H60 0.9900
C18 C19 1.523(5)
C19 C20 1.515(5)
C19 H58 0.9900
C19 H59 0.9900
C20 H43 0.9900
C20 H57 0.9900
C21 C58 1.506(5)
C21 C22 1.517(5)
C21 H53 1.0000
C22 C55 1.378(5)
C22 C23 1.422(5)
C23 C57 1.410(5)
C23 C24 1.424(5)
C24 C25 1.410(6)
C24 C53 1.421(5)
C25 C26 1.358(6)
C25 H52 0.9500
C26 C56 1.393(6)
C26 H2 0.9500
C27 H4 0.9800
C27 H3 0.9800
C27 H5 0.9800
C28 C29 1.517(5)
C28 C30 1.525(5)
C28 H18 1.0000
C29 H10 0.9800
C29 H8 0.9800
C29 H9 0.9800
C30 C39 1.359(5)
C30 C31 1.432(5)
C31 C32 1.413(5)
C31 C36 1.428(5)
C32 C33 1.377(5)
C32 H11 0.9500
C33 C34 1.407(6)
C33 H12 0.9500
C34 C35 1.366(6)
C34 H13 0.9500
C35 C36 1.408(5)
C35 H14 0.9500
C36 C37 1.418(5)
C37 C38 1.353(6)
C37 H15 0.9500
C38 C39 1.408(5)
C38 H16 0.9500
C39 H17 0.9500
C40 C50 1.517(5)
C40 C41 1.523(5)
C40 H32 1.0000
C41 C49 1.366(5)
C41 C99 1.427(5)
C42 C47 1.403(5)
C42 C43 1.424(5)
C42 C99 1.428(5)
C43 C44 1.360(5)
C43 H36 0.9500
C44 C45 1.404(5)
C44 H33 0.9500
C45 C46 1.370(5)
C45 H34 0.9500
C46 C99 1.418(5)
C46 H35 0.9500
C47 C48 1.357(5)
C47 H39 0.9500
C48 C49 1.408(5)
C48 H37 0.9500
C49 H38 0.9500
C50 H42 0.9800
C50 H40 0.9800
C50 H41 0.9800
C51 C52 1.493(5)
C52 H46 0.9800
C52 H44 0.9800
C52 H45 0.9800
C53 C54 1.355(6)
C53 H49 0.9500
C54 C55 1.400(5)
C54 H47 0.9500
C55 H48 0.9500
C56 C57 1.374(5)
C56 H51 0.9500
C57 H50 0.9500
C58 H56 0.9800
C58 H55 0.9800
C58 H54 0.9800
C59 C64 1.532(5)
C59 C60 1.535(5)
C59 H70 1.0000
C60 C61 1.519(5)
C60 H69 0.9900
C60 H68 0.9900
C61 C62 1.521(5)
C61 H62 0.9900
C61 H61 0.9900
C62 C63 1.529(6)
C62 H67 0.9900
C62 H63 0.9900
C63 H66 0.9800
C63 H64 0.9800
C63 H65 0.9800
C64 C65 1.370(5)
C64 C73 1.430(5)
C65 C66 1.407(5)
C65 H77 0.9500
C66 C67 1.358(5)
C66 H71 0.9500
C67 C68 1.411(5)
C67 H76 0.9500
C68 C69 1.418(5)
C68 C73 1.431(5)
C69 C70 1.363(6)
C69 H72 0.9500
C70 C71 1.396(6)
C70 H73 0.9500
C71 C72 1.370(5)
C71 H74 0.9500
C72 C73 1.412(5)
C72 H75 0.9500
C74 C75 1.520(5)
C74 C85 1.520(5)
C74 H88 1.0000
C75 C76 1.379(5)
C75 C84 1.430(5)
C76 C77 1.415(5)
C76 H84 0.9500
C77 C78 1.360(6)
C77 H83 0.9500
C78 C79 1.414(5)
C78 H82 0.9500
C79 C80 1.414(5)
C79 C84 1.427(5)
C80 C81 1.350(5)
C80 H81 0.9500
C81 C82 1.401(6)
C81 H80 0.9500
C82 C83 1.370(5)
C82 H78 0.9500
C83 C84 1.417(5)
C83 H79 0.9500
C85 H87 0.9800
C85 H85 0.9800
C85 H86 0.9800
C86 C87 1.514(5)
C86 C88 1.522(5)
C86 H94 1.0000
C87 H92 0.9800
C87 H93 0.9800
C87 H91 0.9800
C88 C97 1.371(5)
C88 C89 1.431(5)
C89 C90 1.414(5)
C89 C94 1.417(5)
C90 C91 1.386(5)
C90 H101 0.9500
C91 C92 1.404(6)
C91 H100 0.9500
C92 C93 1.353(6)
C92 H95 0.9500
C93 C94 1.427(6)
C93 H96 0.9500
C94 C95 1.401(6)
C95 C96 1.356(6)
C95 H99 0.9500
C96 C97 1.409(6)
C96 H97 0.9500
C97 H98 0.9500
C98 H104 0.9800
C98 H106 0.9800
C98 H105 0.9800
C101 C100 1.50(2)
C101 H10A 0.9800
C101 H10B 0.9800
C101 H10C 0.9800
C100 N7A 1.071(10)
C2B N7B 1.15(3)
C2B C1B 1.36(3)
C1B H1B1 0.9800
C1B H1B2 0.9800
C1B H1B3 0.9800
C102 C103 1.3900
C102 C107 1.3900
C102 C108 1.502(6)
C103 C104 1.3900
C103 H10D 0.9500
C104 C105 1.3900
C104 H10E 0.9500
C105 C106 1.3900
C105 H10F 0.9500
C106 C107 1.3900
C106 H10G 0.9500
C107 H10H 0.9500
C108 H10I 0.9800
C108 H10J 0.9800
C108 H10K 0.9800
N8A C109 1.111(13)
C110 C109 1.480(19)
C110 H11A 0.9800
C110 H11B 0.9800
C110 H11C 0.9800
N8B C11B 1.122(15)
C11B C10B 1.363(14)
C10B H10L 0.9800
C10B H10M 0.9800
C10B H10N 0.9800
C111 N9 1.1124
C111 C112 1.5103
C112 H11D 0.9800
C112 H11E 0.9800
C112 H11F 0.9800

loop_
_geom_torsion_atom_site_label_1
_geom_torsion_atom_site_label_2
_geom_torsion_atom_site_label_3
_geom_torsion_atom_site_label_4
_geom_torsion
C3 O1 C2 C27 59.0(4)
C3 O1 C2 C1 -66.4(4)
C3 O1 C2 C98 176.7(3)
C2 O1 C3 O2 1.4(6)
C2 O1 C3 C4 -178.8(3)
O2 C3 C4 C5 -12.0(5)
O1 C3 C4 C5 168.2(3)
C6 N1 C5 C4 98.4(4)
C28 N1 C5 C4 -97.4(4)
C3 C4 C5 N1 173.4(3)
C5 N1 C6 O8 173.2(3)
C28 N1 C6 O8 8.9(5)
C5 N1 C6 C7 -9.7(5)
C28 N1 C6 C7 -173.9(3)
O8 C6 C7 C8 0.9(5)
N1 C6 C7 C8 -176.2(3)
C9 N2 C8 C7 91.1(4)
C86 N2 C8 C7 -97.7(3)
C6 C7 C8 N2 163.5(3)
C8 N2 C9 O7 176.9(3)
C86 N2 C9 O7 5.9(5)
C8 N2 C9 C10 -4.0(5)
C86 N2 C9 C10 -175.1(3)
O7 C9 C10 C11 -4.8(5)
N2 C9 C10 C11 176.1(3)
C12 N3 C11 C10 92.8(4)
C74 N3 C11 C10 -98.4(4)
C9 C10 C11 N3 166.7(3)
C11 N3 C12 O6 176.0(3)
C74 N3 C12 O6 7.3(5)
C11 N3 C12 C13 -4.4(5)
C74 N3 C12 C13 -173.1(3)
O6 C12 C13 C14 -3.4(5)
N3 C12 C13 C14 177.0(3)
C15 N4 C14 C13 91.7(4)
C59 N4 C14 C13 -98.7(3)
C12 C13 C14 N4 165.1(3)
C14 N4 C15 O3 176.6(3)
C59 N4 C15 O3 7.1(5)
C14 N4 C15 C16 -5.5(5)
C59 N4 C15 C16 -175.0(3)
O3 C15 C16 C17 -4.0(4)
N4 C15 C16 C17 178.1(3)
C18 N5 C17 C16 90.5(4)
C40 N5 C17 C16 -98.2(3)
C15 C16 C17 N5 163.1(3)
C17 N5 C18 O4 176.6(3)
C40 N5 C18 O4 5.4(5)
C17 N5 C18 C19 -4.7(5)
C40 N5 C18 C19 -176.0(3)
O4 C18 C19 C20 1.9(4)
N5 C18 C19 C20 -176.8(3)
C51 N6 C20 C19 88.6(4)
C21 N6 C20 C19 -100.9(4)
C18 C19 C20 N6 170.5(3)
C51 N6 C21 C58 96.9(4)
C20 N6 C21 C58 -74.0(4)
C51 N6 C21 C22 -133.5(3)
C20 N6 C21 C22 55.7(4)
N6 C21 C22 C55 -103.0(4)
C58 C21 C22 C55 23.9(5)
N6 C21 C22 C23 79.1(4)
C58 C21 C22 C23 -154.1(3)
C55 C22 C23 C57 178.6(3)
C21 C22 C23 C57 -3.4(5)
C55 C22 C23 C24 -2.2(5)
C21 C22 C23 C24 175.8(3)
C57 C23 C24 C25 3.0(5)
C22 C23 C24 C25 -176.3(3)
C57 C23 C24 C53 -178.0(3)
C22 C23 C24 C53 2.8(5)
C53 C24 C25 C26 178.6(4)
C23 C24 C25 C26 -2.4(5)
C24 C25 C26 C56 0.3(6)
C6 N1 C28 C29 85.0(4)
C5 N1 C28 C29 -80.1(4)
C6 N1 C28 C30 -146.1(3)
C5 N1 C28 C30 48.8(4)
N1 C28 C30 C39 -106.7(4)
C29 C28 C30 C39 19.2(5)
N1 C28 C30 C31 74.3(4)
C29 C28 C30 C31 -159.8(3)
C39 C30 C31 C32 178.3(3)
C28 C30 C31 C32 -2.6(5)
C39 C30 C31 C36 -2.3(5)
C28 C30 C31 C36 176.8(3)
C36 C31 C32 C33 -0.4(5)
C30 C31 C32 C33 179.0(4)
C31 C32 C33 C34 -0.7(6)
C32 C33 C34 C35 0.2(6)
C33 C34 C35 C36 1.4(6)
C34 C35 C36 C37 177.9(4)
C34 C35 C36 C31 -2.5(6)
C32 C31 C36 C35 1.9(5)
C30 C31 C36 C35 -177.5(3)
C32 C31 C36 C37 -178.5(3)
C30 C31 C36 C37 2.1(5)
C35 C36 C37 C38 179.4(4)
C31 C36 C37 C38 -0.3(5)
C36 C37 C38 C39 -1.4(6)
C31 C30 C39 C38 0.7(6)
C28 C30 C39 C38 -178.4(3)
C37 C38 C39 C30 1.2(6)
C18 N5 C40 C50 100.5(4)
C17 N5 C40 C50 -71.4(4)
C18 N5 C40 C41 -130.9(3)
C17 N5 C40 C41 57.2(4)
N5 C40 C41 C49 -111.2(4)
C50 C40 C41 C49 14.8(5)
N5 C40 C41 C99 70.7(4)
C50 C40 C41 C99 -163.3(3)
C47 C42 C43 C44 174.7(3)
C99 C42 C43 C44 -3.8(5)
C42 C43 C44 C45 2.7(5)
C43 C44 C45 C46 0.2(5)
C44 C45 C46 C99 -2.0(5)
C43 C42 C47 C48 -180.0(3)
C99 C42 C47 C48 -1.5(5)
C42 C47 C48 C49 -0.5(6)
C99 C41 C49 C48 -0.6(5)
C40 C41 C49 C48 -178.7(3)
C47 C48 C49 C41 1.6(6)
C20 N6 C51 O5 179.5(3)
C21 N6 C51 O5 9.2(5)
C20 N6 C51 C52 1.9(5)
C21 N6 C51 C52 -168.3(3)
C25 C24 C53 C54 178.0(3)
C23 C24 C53 C54 -1.0(5)
C24 C53 C54 C55 -1.4(6)
C23 C22 C55 C54 -0.1(5)
C21 C22 C55 C54 -178.1(3)
C53 C54 C55 C22 2.0(6)
C25 C26 C56 C57 1.2(6)
C26 C56 C57 C23 -0.5(6)
C22 C23 C57 C56 177.6(4)
C24 C23 C57 C56 -1.6(5)
C15 N4 C59 C64 -134.2(3)
C14 N4 C59 C64 55.6(4)
C15 N4 C59 C60 96.5(3)
C14 N4 C59 C60 -73.8(4)
N4 C59 C60 C61 -170.5(3)
C64 C59 C60 C61 63.7(4)
C59 C60 C61 C62 171.9(3)
C60 C61 C62 C63 180.0(3)
N4 C59 C64 C65 -105.7(4)
C60 C59 C64 C65 20.6(5)
N4 C59 C64 C73 73.6(4)
C60 C59 C64 C73 -160.1(3)
C73 C64 C65 C66 0.3(5)
C59 C64 C65 C66 179.5(3)
C64 C65 C66 C67 2.4(6)
C65 C66 C67 C68 -2.3(6)
C66 C67 C68 C69 -178.7(4)
C66 C67 C68 C73 -0.4(5)
C67 C68 C69 C70 175.3(4)
C73 C68 C69 C70 -3.0(5)
C68 C69 C70 C71 1.5(6)
C69 C70 C71 C72 1.2(6)
C70 C71 C72 C73 -2.4(6)
C71 C72 C73 C64 -178.6(4)
C71 C72 C73 C68 0.7(5)
C65 C64 C73 C72 176.5(3)
C59 C64 C73 C72 -2.8(5)
C65 C64 C73 C68 -2.9(5)
C59 C64 C73 C68 177.9(3)
C67 C68 C73 C72 -176.4(3)
C69 C68 C73 C72 1.9(5)
C67 C68 C73 C64 3.0(5)
C69 C68 C73 C64 -178.7(3)
C12 N3 C74 C75 -138.7(3)
C11 N3 C74 C75 51.8(4)
C12 N3 C74 C85 93.1(4)
C11 N3 C74 C85 -76.4(4)
N3 C74 C75 C76 -108.0(4)
C85 C74 C75 C76 17.6(5)
N3 C74 C75 C84 72.6(4)
C85 C74 C75 C84 -161.9(3)
C84 C75 C76 C77 -0.8(5)
C74 C75 C76 C77 179.7(3)
C75 C76 C77 C78 3.3(6)
C76 C77 C78 C79 -2.4(5)
C77 C78 C79 C80 -179.4(3)
C77 C78 C79 C84 -0.9(5)
C78 C79 C80 C81 175.3(3)
C84 C79 C80 C81 -3.2(5)
C79 C80 C81 C82 1.2(5)
C80 C81 C82 C83 1.4(6)
C81 C82 C83 C84 -2.0(5)
C82 C83 C84 C79 0.0(5)
C82 C83 C84 C75 -179.4(3)
C78 C79 C84 C83 -176.0(3)
C80 C79 C84 C83 2.5(5)
C78 C79 C84 C75 3.4(5)
C80 C79 C84 C75 -178.1(3)
C76 C75 C84 C83 176.9(3)
C74 C75 C84 C83 -3.6(5)
C76 C75 C84 C79 -2.5(5)
C74 C75 C84 C79 177.0(3)
C9 N2 C86 C87 97.0(4)
C8 N2 C86 C87 -74.7(4)
C9 N2 C86 C88 -134.1(3)
C8 N2 C86 C88 54.1(4)
N2 C86 C88 C97 -105.3(4)
C87 C86 C88 C97 19.7(5)
N2 C86 C88 C89 72.7(4)
C87 C86 C88 C89 -162.3(3)
C97 C88 C89 C90 179.9(3)
C86 C88 C89 C90 1.8(5)
C97 C88 C89 C94 0.1(5)
C86 C88 C89 C94 -178.0(3)
C94 C89 C90 C91 -1.4(5)
C88 C89 C90 C91 178.8(3)
C89 C90 C91 C92 1.6(6)
C90 C91 C92 C93 -1.0(6)
C91 C92 C93 C94 0.2(6)
C90 C89 C94 C95 -178.7(3)
C88 C89 C94 C95 1.1(5)
C90 C89 C94 C93 0.6(5)
C88 C89 C94 C93 -179.6(3)
C92 C93 C94 C95 179.3(4)
C92 C93 C94 C89 -0.1(6)
C89 C94 C95 C96 -1.7(6)
C93 C94 C95 C96 179.0(4)
C94 C95 C96 C97 1.1(6)
C89 C88 C97 C96 -0.7(5)
C86 C88 C97 C96 177.4(3)
C95 C96 C97 C88 0.1(6)
C45 C46 C99 C41 -178.1(3)
C45 C46 C99 C42 0.7(5)
C49 C41 C99 C46 177.4(3)
C40 C41 C99 C46 -4.5(5)
C49 C41 C99 C42 -1.4(5)
C40 C41 C99 C42 176.7(3)
C47 C42 C99 C46 -176.4(3)
C43 C42 C99 C46 2.1(5)
C47 C42 C99 C41 2.4(5)
C43 C42 C99 C41 -179.0(3)
C107 C102 C103 C104 0.0
C108 C102 C103 C104 179.1(6)
C102 C103 C104 C105 0.0
C103 C104 C105 C106 0.0
C104 C105 C106 C107 0.0
C105 C106 C107 C102 0.0
C103 C102 C107 C106 0.0
C108 C102 C107 C106 -179.1(5)
